data_4338529
loop_
_publ_author_name
'Lin, Qisheng'
'Miller, Gordon J.'
'Corbett, John D.'

_publ_section_title
;
 Ordered BaAl4-Type Variants in the BaAuxSn4-x System: A Unified View on
 Their Phase Stabilities versus Valence Electron Counts.
;
_journal_issue 12
_journal_name_full 'Inorganic chemistry'
_journal_page_first 5875
_journal_page_last 5877
_journal_paper_doi 10.1021/ic402991d
_journal_volume 53
_journal_year 2014
_chemical_formula_sum 'Au Ba Sn3'
_chemical_formula_weight 690.38
_chemical_name_systematic
;
 ?
;
_space_group_crystal_system tetragonal
_space_group_IT_number 107
_space_group_name_Hall 'I 4 -2'
_space_group_name_H-M_alt 'I 4 m m'
_symmetry_space_group_name_Hall 'I 4 -2'
_symmetry_space_group_name_H-M 'I 4 m m'
_audit_creation_method SHELXL-2013
_cell_angle_alpha 90
_cell_angle_beta 90
_cell_angle_gamma 90
_cell_formula_units_Z 2
_cell_length_a 4.9974(2)
_cell_length_b 4.9974(2)
_cell_length_c 11.1107(4)
_cell_measurement_temperature 293(2)
_cell_volume 277.479(19)
_computing_structure_refinement 'SHELXL-2013 (Sheldrick, 2013)'
_diffrn_ambient_temperature 293(2)
_diffrn_measured_fraction_theta_full 0.990
_diffrn_measured_fraction_theta_max 1.006
_diffrn_radiation_type MoK\a
_diffrn_radiation_wavelength 0.71073
_diffrn_reflns_av_R_equivalents 0.0354
_diffrn_reflns_av_unetI/netI 0.0476
_diffrn_reflns_Laue_measured_fraction_full 0.990
_diffrn_reflns_Laue_measured_fraction_max 1.006
_diffrn_reflns_limit_h_max 7
_diffrn_reflns_limit_h_min -6
_diffrn_reflns_limit_k_max 3
_diffrn_reflns_limit_k_min -7
_diffrn_reflns_limit_l_max 15
_diffrn_reflns_limit_l_min -15
_diffrn_reflns_number 1323
_diffrn_reflns_point_group_measured_fraction_full 0.995
_diffrn_reflns_point_group_measured_fraction_max 1.007
_diffrn_reflns_theta_full 25.242
_diffrn_reflns_theta_max 30.490
_diffrn_reflns_theta_min 3.668
_exptl_absorpt_coefficient_mu 46.476
_exptl_absorpt_correction_T_max 0.266
_exptl_absorpt_correction_T_min 0.172
_exptl_absorpt_correction_type empirical
_exptl_absorpt_process_details SADABS
_exptl_crystal_density_diffrn 8.263
_exptl_crystal_F_000 570
_exptl_crystal_size_max 0.041
_exptl_crystal_size_mid 0.035
_exptl_crystal_size_min 0.030
_refine_diff_density_max 1.676
_refine_diff_density_min -1.536
_refine_diff_density_rms 0.256
_refine_ls_abs_structure_details
;
 Flack x determined using 125 quotients [(I+)-(I-)]/[(I+)+(I-)]
 (Parsons and Flack (2004), Acta Cryst. A60, s61).
;
_refine_ls_abs_structure_Flack -0.007(11)
_refine_ls_extinction_coef 0.0037(3)
_refine_ls_extinction_expression Fc^*^=kFc[1+0.001xFc^2^\l^3^/sin(2\q)]^-1/4^
_refine_ls_extinction_method SHELXL
_refine_ls_goodness_of_fit_ref 0.875
_refine_ls_hydrogen_treatment undef
_refine_ls_matrix_type full
_refine_ls_number_parameters 15
_refine_ls_number_reflns 289
_refine_ls_number_restraints 0
_refine_ls_restrained_S_all 0.875
_refine_ls_R_factor_all 0.0189
_refine_ls_R_factor_gt 0.0185
_refine_ls_shift/su_max 0.001
_refine_ls_shift/su_mean 0.000
_refine_ls_structure_factor_coef Fsqd
_refine_ls_weighting_details 'w=1/[\s^2^(Fo^2^)-4.9900P] where P=(Fo^2^+2Fc^2^)/3'
_refine_ls_weighting_scheme calc
_refine_ls_wR_factor_gt 0.0309
_refine_ls_wR_factor_ref 0.0310
_reflns_Friedel_coverage 0.910
_reflns_Friedel_fraction_full 1.000
_reflns_Friedel_fraction_max 1.007
_reflns_number_gt 285
_reflns_number_total 289
_reflns_threshold_expression 'I > 2\s(I)'
_cod_data_source_file ic402991d_si_001.cif
_cod_data_source_block i4mm_BaAuSn3
_cod_depositor_comments 'Adding full bibliography for 4338527--4338537.cif.'
_cod_original_cell_volume 277.48(2)
_cod_database_code 4338529
_shelx_space_group_comment
;
The symmetry employed for this shelxl refinement is uniquely defined
by the following loop, which should always be used as a source of
symmetry information in preference to the above space-group names.
They are only intended as comments.
;

loop_
_space_group_symop_operation_xyz
'x, y, z'
'-x, -y, z'
'-y, x, z'
'y, -x, z'
'x, -y, z'
'-x, y, z'
'-y, -x, z'
'y, x, z'
'x+1/2, y+1/2, z+1/2'
'-x+1/2, -y+1/2, z+1/2'
'-y+1/2, x+1/2, z+1/2'
'y+1/2, -x+1/2, z+1/2'
'x+1/2, -y+1/2, z+1/2'
'-x+1/2, y+1/2, z+1/2'
'-y+1/2, -x+1/2, z+1/2'
'y+1/2, x+1/2, z+1/2'

loop_
_atom_site_label
_atom_site_type_symbol
_atom_site_fract_x
_atom_site_fract_y
_atom_site_fract_z
_atom_site_U_iso_or_equiv
_atom_site_adp_type
_atom_site_occupancy
_atom_site_site_symmetry_order
_atom_site_calc_flag
_atom_site_refinement_flags_posn
_atom_site_refinement_flags_adp
_atom_site_refinement_flags_occupancy
Ba Ba 0.0000 0.0000 0.0000 0.0134(3) Uani 1 8 d S T P
Au1 Au 0.0000 0.0000 0.35808(13) 0.0137(3) Uani 1 8 d S T P
Sn2 Sn 0.0000 0.0000 0.60039(18) 0.0114(4) Uani 1 8 d S T P
Sn3 Sn 0.0000 0.5000 0.74971(15) 0.0116(2) Uani 1 4 d S T P

loop_
_atom_site_aniso_label
_atom_site_aniso_U_11
_atom_site_aniso_U_22
_atom_site_aniso_U_33
_atom_site_aniso_U_23
_atom_site_aniso_U_13
_atom_site_aniso_U_12
Ba 0.0130(4) 0.0130(4) 0.0144(8) 0.000 0.000 0.000
Au1 0.0145(4) 0.0145(4) 0.0120(4) 0.000 0.000 0.000
Sn2 0.0119(7) 0.0119(7) 0.0104(7) 0.000 0.000 0.000
Sn3 0.0106(6) 0.0114(6) 0.0128(5) 0.000 0.000 0.000

loop_
_atom_type_symbol
_atom_type_description
_atom_type_scat_dispersion_real
_atom_type_scat_dispersion_imag
_atom_type_scat_source
Sn Sn -0.6537 1.4246 'International Tables Vol C Tables 4.2.6.8 and 6.1.1.4'
Ba Ba -0.3244 2.2819 'International Tables Vol C Tables 4.2.6.8 and 6.1.1.4'
Au Au -2.0133 8.8022 'International Tables Vol C Tables 4.2.6.8 and 6.1.1.4'

loop_
_geom_angle_atom_site_label_1
_geom_angle_atom_site_label_2
_geom_angle_atom_site_label_3
_geom_angle
_geom_angle_site_symmetry_1
_geom_angle_site_symmetry_3
Sn2 Ba Sn2 144.96(6) 9_554 9_444
Sn2 Ba Sn2 84.802(17) 9_554 9_454
Sn2 Ba Sn2 84.802(17) 9_444 9_454
Sn2 Ba Sn2 84.802(17) 9_554 9_544
Sn2 Ba Sn2 84.802(17) 9_444 9_544
Sn2 Ba Sn2 144.96(6) 9_454 9_544
Sn2 Ba Sn3 47.55(2) 9_554 11_554
Sn2 Ba Sn3 103.16(3) 9_444 11_554
Sn2 Ba Sn3 47.55(2) 9_454 11_554
Sn2 Ba Sn3 103.16(3) 9_544 11_554
Sn2 Ba Sn3 47.55(2) 9_554 9_544
Sn2 Ba Sn3 103.16(3) 9_444 9_544
Sn2 Ba Sn3 103.16(3) 9_454 9_544
Sn2 Ba Sn3 47.55(2) 9_544 9_544
Sn3 Ba Sn3 56.49(2) 11_554 9_544
Sn2 Ba Sn3 103.16(3) 9_554 11_544
Sn2 Ba Sn3 47.55(2) 9_444 11_544
Sn2 Ba Sn3 103.16(3) 9_454 11_544
Sn2 Ba Sn3 47.55(2) 9_544 11_544
Sn3 Ba Sn3 84.01(3) 11_554 11_544
Sn3 Ba Sn3 56.49(2) 9_544 11_544
Sn2 Ba Sn3 103.16(3) 9_554 9_444
Sn2 Ba Sn3 47.55(2) 9_444 9_444
Sn2 Ba Sn3 47.55(2) 9_454 9_444
Sn2 Ba Sn3 103.16(3) 9_544 9_444
Sn3 Ba Sn3 56.49(2) 11_554 9_444
Sn3 Ba Sn3 84.01(3) 9_544 9_444
Sn3 Ba Sn3 56.49(2) 11_544 9_444
Sn2 Ba Sn3 132.42(3) 9_554 3_554
Sn2 Ba Sn3 76.89(2) 9_444 3_554
Sn2 Ba Sn3 76.89(2) 9_454 3_554
Sn2 Ba Sn3 132.42(3) 9_544 3_554
Sn3 Ba Sn3 123.554(1) 11_554 3_554
Sn3 Ba Sn3 179.93(3) 9_544 3_554
Sn3 Ba Sn3 123.554(2) 11_544 3_554
Sn3 Ba Sn3 96.053(4) 9_444 3_554
Sn2 Ba Sn3 132.42(3) 9_554 1_544
Sn2 Ba Sn3 76.89(2) 9_444 1_544
Sn2 Ba Sn3 132.42(3) 9_454 1_544
Sn2 Ba Sn3 76.89(2) 9_544 1_544
Sn3 Ba Sn3 179.93(3) 11_554 1_544
Sn3 Ba Sn3 123.554(1) 9_544 1_544
Sn3 Ba Sn3 96.053(4) 11_544 1_544
Sn3 Ba Sn3 123.554(2) 9_444 1_544
Sn3 Ba Sn3 56.41(2) 3_554 1_544
Sn2 Ba Sn3 76.89(2) 9_554 3_654
Sn2 Ba Sn3 132.42(3) 9_444 3_654
Sn2 Ba Sn3 132.42(3) 9_454 3_654
Sn2 Ba Sn3 76.89(2) 9_544 3_654
Sn3 Ba Sn3 123.554(2) 11_554 3_654
Sn3 Ba Sn3 96.053(4) 9_544 3_654
Sn3 Ba Sn3 123.554(2) 11_544 3_654
Sn3 Ba Sn3 179.93(3) 9_444 3_654
Sn3 Ba Sn3 83.88(3) 3_554 3_654
Sn3 Ba Sn3 56.41(2) 1_544 3_654
Sn2 Ba Sn3 76.89(2) 9_554 1_554
Sn2 Ba Sn3 132.42(3) 9_444 1_554
Sn2 Ba Sn3 76.89(2) 9_454 1_554
Sn2 Ba Sn3 132.42(3) 9_544 1_554
Sn3 Ba Sn3 96.053(4) 11_554 1_554
Sn3 Ba Sn3 123.554(2) 9_544 1_554
Sn3 Ba Sn3 179.93(3) 11_544 1_554
Sn3 Ba Sn3 123.554(2) 9_444 1_554
Sn3 Ba Sn3 56.41(2) 3_554 1_554
Sn3 Ba Sn3 83.88(3) 1_544 1_554
Sn3 Ba Sn3 56.41(2) 3_654 1_554
Sn2 Au1 Sn3 115.73(3) . 11_544
Sn2 Au1 Sn3 115.73(3) . 9_444
Sn3 Au1 Sn3 79.14(2) 11_544 9_444
Sn2 Au1 Sn3 115.73(3) . 11_554
Sn3 Au1 Sn3 128.54(5) 11_544 11_554
Sn3 Au1 Sn3 79.14(2) 9_444 11_554
Sn2 Au1 Sn3 115.73(3) . 9_544
Sn3 Au1 Sn3 79.14(2) 11_544 9_544
Sn3 Au1 Sn3 128.54(5) 9_444 9_544
Sn3 Au1 Sn3 79.14(2) 11_554 9_544
Sn2 Au1 Ba 65.95(2) . 9
Sn3 Au1 Ba 139.342(5) 11_544 9
Sn3 Au1 Ba 139.342(5) 9_444 9
Sn3 Au1 Ba 66.12(2) 11_554 9
Sn3 Au1 Ba 66.12(2) 9_544 9
Sn2 Au1 Ba 65.95(2) . 9_445
Sn3 Au1 Ba 66.12(2) 11_544 9_445
Sn3 Au1 Ba 66.12(2) 9_444 9_445
Sn3 Au1 Ba 139.342(5) 11_554 9_445
Sn3 Au1 Ba 139.342(5) 9_544 9_445
Ba Au1 Ba 131.90(4) 9 9_445
Sn2 Au1 Ba 65.95(2) . 9_545
Sn3 Au1 Ba 66.12(2) 11_544 9_545
Sn3 Au1 Ba 139.342(5) 9_444 9_545
Sn3 Au1 Ba 139.342(5) 11_554 9_545
Sn3 Au1 Ba 66.12(2) 9_544 9_545
Ba Au1 Ba 80.442(15) 9 9_545
Ba Au1 Ba 80.442(15) 9_445 9_545
Sn2 Au1 Ba 65.95(2) . 9_455
Sn3 Au1 Ba 139.342(5) 11_544 9_455
Sn3 Au1 Ba 66.12(2) 9_444 9_455
Sn3 Au1 Ba 66.12(2) 11_554 9_455
Sn3 Au1 Ba 139.342(5) 9_544 9_455
Ba Au1 Ba 80.442(15) 9 9_455
Ba Au1 Ba 80.442(15) 9_445 9_455
Ba Au1 Ba 131.90(4) 9_545 9_455
Sn2 Au1 Ba 180.0 . .
Sn3 Au1 Ba 64.27(3) 11_544 .
Sn3 Au1 Ba 64.27(3) 9_444 .
Sn3 Au1 Ba 64.27(3) 11_554 .
Sn3 Au1 Ba 64.27(3) 9_544 .
Ba Au1 Ba 114.05(2) 9 .
Ba Au1 Ba 114.05(2) 9_445 .
Ba Au1 Ba 114.05(2) 9_545 .
Ba Au1 Ba 114.05(2) 9_455 .
Au1 Sn2 Sn3 123.58(3) . 3_655
Au1 Sn2 Sn3 123.58(3) . .
Sn3 Sn2 Sn3 72.18(3) 3_655 .
Au1 Sn2 Sn3 123.58(3) . 3
Sn3 Sn2 Sn3 112.83(6) 3_655 3
Sn3 Sn2 Sn3 72.18(3) . 3
Au1 Sn2 Sn3 123.58(3) . 1_545
Sn3 Sn2 Sn3 72.18(3) 3_655 1_545
Sn3 Sn2 Sn3 112.83(6) . 1_545
Sn3 Sn2 Sn3 72.18(3) 3 1_545
Au1 Sn2 Ba 72.48(3) . 9_445
Sn3 Sn2 Ba 136.740(19) 3_655 9_445
Sn3 Sn2 Ba 136.740(19) . 9_445
Sn3 Sn2 Ba 66.718(19) 3 9_445
Sn3 Sn2 Ba 66.718(19) 1_545 9_445
Au1 Sn2 Ba 72.48(3) . 9
Sn3 Sn2 Ba 66.718(19) 3_655 9
Sn3 Sn2 Ba 66.718(19) . 9
Sn3 Sn2 Ba 136.740(19) 3 9
Sn3 Sn2 Ba 136.740(19) 1_545 9
Ba Sn2 Ba 144.97(6) 9_445 9
Au1 Sn2 Ba 72.48(3) . 9_455
Sn3 Sn2 Ba 136.740(19) 3_655 9_455
Sn3 Sn2 Ba 66.718(19) . 9_455
Sn3 Sn2 Ba 66.718(19) 3 9_455
Sn3 Sn2 Ba 136.740(19) 1_545 9_455
Ba Sn2 Ba 84.802(17) 9_445 9_455
Ba Sn2 Ba 84.802(17) 9 9_455
Au1 Sn2 Ba 72.48(3) . 9_545
Sn3 Sn2 Ba 66.718(19) 3_655 9_545
Sn3 Sn2 Ba 136.740(19) . 9_545
Sn3 Sn2 Ba 136.740(19) 3 9_545
Sn3 Sn2 Ba 66.718(19) 1_545 9_545
Ba Sn2 Ba 84.802(17) 9_445 9_545
Ba Sn2 Ba 84.802(17) 9 9_545
Ba Sn2 Ba 144.97(6) 9_455 9_545
Au1 Sn3 Au1 128.54(5) 9 9_455
Au1 Sn3 Sn2 103.894(13) 9 1_565
Au1 Sn3 Sn2 103.894(13) 9_455 1_565
Au1 Sn3 Sn2 103.894(13) 9 .
Au1 Sn3 Sn2 103.894(13) 9_455 .
Sn2 Sn3 Sn2 112.83(6) 1_565 .
Au1 Sn3 Ba 157.73(4) 9 9_455
Au1 Sn3 Ba 73.72(2) 9_455 9_455
Sn2 Sn3 Ba 65.73(2) 1_565 9_455
Sn2 Sn3 Ba 65.73(2) . 9_455
Au1 Sn3 Ba 73.72(2) 9 9
Au1 Sn3 Ba 157.73(4) 9_455 9
Sn2 Sn3 Ba 65.73(2) 1_565 9
Sn2 Sn3 Ba 65.73(2) . 9
Ba Sn3 Ba 84.01(3) 9_455 9
Au1 Sn3 Ba 71.16(2) 9 1_566
Au1 Sn3 Ba 71.16(2) 9_455 1_566
Sn2 Sn3 Ba 81.64(3) 1_565 1_566
Sn2 Sn3 Ba 165.52(4) . 1_566
Ba Sn3 Ba 123.554(1) 9_455 1_566
Ba Sn3 Ba 123.554(2) 9 1_566
Au1 Sn3 Ba 71.16(2) 9 1_556
Au1 Sn3 Ba 71.16(2) 9_455 1_556
Sn2 Sn3 Ba 165.52(4) 1_565 1_556
Sn2 Sn3 Ba 81.64(3) . 1_556
Ba Sn3 Ba 123.554(2) 9_455 1_556
Ba Sn3 Ba 123.554(2) 9 1_556
Ba Sn3 Ba 83.88(3) 1_566 1_556

loop_
_geom_bond_atom_site_label_1
_geom_bond_atom_site_label_2
_geom_bond_distance
_geom_bond_site_symmetry_2
Ba Sn2 3.7055(6) 9_554
Ba Sn2 3.7055(6) 9_444
Ba Sn2 3.7055(6) 9_454
Ba Sn2 3.7055(6) 9_544
Ba Sn3 3.7338(13) 11_554
Ba Sn3 3.7338(13) 9_544
Ba Sn3 3.7338(13) 11_544
Ba Sn3 3.7338(13) 9_444
Ba Sn3 3.7386(13) 3_554
Ba Sn3 3.7386(13) 1_544
Ba Sn3 3.7386(13) 3_654
Ba Sn3 3.7386(13) 1_554
Au1 Sn2 2.6922(18) .
Au1 Sn3 2.7737(6) 11_544
Au1 Sn3 2.7737(6) 9_444
Au1 Sn3 2.7737(6) 11_554
Au1 Sn3 2.7737(6) 9_544
Au1 Ba 3.8695(6) 9
Au1 Ba 3.8695(6) 9_445
Au1 Ba 3.8695(6) 9_545
Au1 Ba 3.8695(6) 9_455
Sn2 Sn3 2.9994(11) 3_655
Sn2 Sn3 2.9994(11) .
Sn2 Sn3 2.9994(11) 3
Sn2 Sn3 2.9994(11) 1_545
Sn2 Ba 3.7055(6) 9_445
Sn2 Ba 3.7055(6) 9
Sn2 Ba 3.7055(6) 9_455
Sn2 Ba 3.7055(6) 9_545
Sn3 Au1 2.7737(6) 9
Sn3 Au1 2.7737(6) 9_455
Sn3 Sn2 2.9993(11) 1_565
Sn3 Ba 3.7338(13) 9_455
Sn3 Ba 3.7338(13) 9
Sn3 Ba 3.7386(13) 1_566
Sn3 Ba 3.7386(13) 1_556
